data_2230115
loop_
_publ_author_name
'Saeed, Sohail'
'Rashid, Naghmana'
'Wong, Wing-Tak'
'Hussain, Rizwan'

_publ_section_title
;
 1-(4,6-Dimethylpyrimidin-2-yl)-3-(3,5-dinitrobenzoyl)thiourea
 monohydrate
;
_journal_coeditor_code PV2402
_journal_issue 5
_journal_name_full 'Acta Crystallographica Section E'
_journal_page_first o1094
_journal_paper_doi 10.1107/S1600536811012323
_journal_volume 67
_journal_year 2011
_chemical_formula_iupac 'C14 H12 N6 O5 S, H2 O'
_chemical_formula_moiety 'C14 H12 N6 O5 S, H2 O'
_chemical_formula_sum 'C14 H14 N6 O6 S'
_chemical_formula_weight 394.37
_chemical_name_systematic
;
1-(4,6-Dimethylpyrimidin-2-yl)-3-(3,5-dinitrobenzoyl)thiourea monohydrate
;
_space_group_IT_number 14
_symmetry_cell_setting monoclinic
_symmetry_space_group_name_Hall '-P 2yn'
_symmetry_space_group_name_H-M 'P 1 21/n 1'
_atom_sites_solution_hydrogens geom
_atom_sites_solution_primary direct
_atom_sites_solution_secondary difmap
_audit_creation_method SHELXL-97
_cell_angle_alpha 90.00
_cell_angle_beta 92.9010(10)
_cell_angle_gamma 90.00
_cell_formula_units_Z 4
_cell_length_a 6.7892(6)
_cell_length_b 10.1823(9)
_cell_length_c 24.267(2)
_cell_measurement_reflns_used 11914
_cell_measurement_temperature 297(2)
_cell_measurement_theta_max 25.03
_cell_measurement_theta_min 2.04
_cell_volume 1675.4(3)
_computing_cell_refinement 'SAINT (Bruker, 2007)'
_computing_data_collection 'SMART (Bruker, 2007)'
_computing_data_reduction 'SAINT (Bruker, 2007)'
_computing_molecular_graphics 'Mercury (Macrae <i>et al.</i>, 2008)'
_computing_publication_material 'SHELXL97 (Sheldrick, 2008)'
_computing_structure_refinement 'SHELXL97 (Sheldrick, 2008)'
_computing_structure_solution 'SIR92 (Altomare <i>et al.</i>, 1994)'
_diffrn_ambient_temperature 297(2)
_diffrn_measured_fraction_theta_full 0.994
_diffrn_measured_fraction_theta_max 0.994
_diffrn_measurement_device_type 'Bruker SMART 1000 CCD'
_diffrn_measurement_method \w
_diffrn_radiation_monochromator graphite
_diffrn_radiation_source 'fine-focus sealed tube'
_diffrn_radiation_type MoK\a
_diffrn_radiation_wavelength 0.71073
_diffrn_reflns_av_R_equivalents 0.0200
_diffrn_reflns_av_sigmaI/netI 0.0220
_diffrn_reflns_limit_h_max 8
_diffrn_reflns_limit_h_min -8
_diffrn_reflns_limit_k_max 12
_diffrn_reflns_limit_k_min -11
_diffrn_reflns_limit_l_max 28
_diffrn_reflns_limit_l_min -23
_diffrn_reflns_number 9067
_diffrn_reflns_theta_full 25.02
_diffrn_reflns_theta_max 25.02
_diffrn_reflns_theta_min 2.61
_diffrn_standards_number 0
_exptl_absorpt_coefficient_mu 0.242
_exptl_absorpt_correction_T_max 0.9669
_exptl_absorpt_correction_T_min 0.9093
_exptl_absorpt_correction_type multi-scan
_exptl_absorpt_process_details '(SADABS; Sheldrick, 2004)'
_exptl_crystal_colour yellow
_exptl_crystal_density_diffrn 1.563
_exptl_crystal_density_method 'not measured'
_exptl_crystal_description prism
_exptl_crystal_F_000 816
_exptl_crystal_size_max 0.40
_exptl_crystal_size_mid 0.16
_exptl_crystal_size_min 0.14
_refine_diff_density_max 0.200
_refine_diff_density_min -0.234
_refine_ls_extinction_coef 0.0044(6)
_refine_ls_extinction_expression Fc^*^=kFc[1+0.001xFc^2^\l^3^/sin(2\q)]^-1/4^
_refine_ls_extinction_method 'SHELXL97 (Sheldrick, 2008)'
_refine_ls_goodness_of_fit_ref 1.056
_refine_ls_hydrogen_treatment mixed
_refine_ls_matrix_type full
_refine_ls_number_parameters 263
_refine_ls_number_reflns 2942
_refine_ls_number_restraints 0
_refine_ls_restrained_S_all 1.056
_refine_ls_R_factor_all 0.0444
_refine_ls_R_factor_gt 0.0375
_refine_ls_shift/su_max 0.003
_refine_ls_shift/su_mean 0.000
_refine_ls_structure_factor_coef Fsqd
_refine_ls_weighting_details 'calc w=1/[\s^2^(Fo^2^)+(0.0466P)^2^+0.9069P] where P=(Fo^2^+2Fc^2^)/3'
_refine_ls_weighting_scheme calc
_refine_ls_wR_factor_gt 0.0996
_refine_ls_wR_factor_ref 0.1045
_reflns_number_gt 2499
_reflns_number_total 2942
_reflns_threshold_expression I>2\s(I)
_cod_data_source_file pv2402.cif
_cod_data_source_block I
_cod_original_sg_symbol_H-M 'P 21/n'
_cod_database_code 2230115
_cod_database_fobs_code 2230115

loop_
_symmetry_equiv_pos_as_xyz
'x, y, z'
'-x+1/2, y+1/2, -z+1/2'
'-x, -y, -z'
'x-1/2, -y-1/2, z-1/2'

loop_
_atom_site_type_symbol
_atom_site_label
_atom_site_fract_x
_atom_site_fract_y
_atom_site_fract_z
_atom_site_U_iso_or_equiv
_atom_site_adp_type
_atom_site_calc_flag
_atom_site_refinement_flags
_atom_site_occupancy
_atom_site_disorder_assembly
_atom_site_disorder_group
S S1 0.64692(10) 0.68130(5) 0.59394(2) 0.05020(19) Uani d . 1 . .
O O1 0.9131(3) 0.89155(18) 0.30790(8) 0.0777(6) Uani d . 1 . .
O O2 1.0041(4) 0.7610(2) 0.24468(8) 0.0851(7) Uani d . 1 . .
O O3 0.9757(3) 0.29505(18) 0.27197(7) 0.0759(6) Uani d . 1 . .
O O4 0.8719(4) 0.21594(17) 0.34703(7) 0.0802(6) Uani d . 1 . .
O O5 0.7636(3) 0.73999(15) 0.48300(6) 0.0608(5) Uani d . 1 . .
O O6 0.5934(4) 0.4521(2) 0.70525(8) 0.0692(6) Uani d . 1 . .
H H6A 0.561(5) 0.395(4) 0.7269(16) 0.108(14) Uiso d . 1 . .
H H6B 0.569(6) 0.512(4) 0.7202(16) 0.108(15) Uiso d . 1 . .
N N1 0.9439(3) 0.7823(2) 0.29029(8) 0.0563(5) Uani d . 1 . .
N N2 0.9151(3) 0.30735(18) 0.31844(8) 0.0519(5) Uani d . 1 . .
N N3 0.7393(2) 0.52460(16) 0.50834(6) 0.0338(4) Uani d . 1 . .
H H3N 0.753(3) 0.447(2) 0.4988(8) 0.035(6) Uiso d . 1 . .
N N4 0.6648(2) 0.42786(15) 0.59103(7) 0.0354(4) Uani d . 1 . .
H H4N 0.632(3) 0.440(2) 0.6254(10) 0.037(5) Uiso d . 1 . .
N N5 0.6445(3) 0.21615(16) 0.61919(7) 0.0405(4) Uani d . 1 . .
N N6 0.7339(2) 0.26275(15) 0.52709(6) 0.0346(4) Uani d . 1 . .
C C1 0.8532(3) 0.6919(2) 0.37878(8) 0.0395(5) Uani d . 1 . .
H H1 0.8383 0.7775 0.3913 0.047 Uiso calc R 1 . .
C C2 0.9061(3) 0.6685(2) 0.32582(8) 0.0416(5) Uani d . 1 . .
C C3 0.9278(3) 0.5444(2) 0.30505(8) 0.0437(5) Uani d . 1 . .
H H3 0.9645 0.5305 0.2691 0.052 Uiso calc R 1 . .
C C4 0.8928(3) 0.4414(2) 0.33990(8) 0.0399(5) Uani d . 1 . .
C C5 0.8407(3) 0.45841(19) 0.39404(8) 0.0363(4) Uani d . 1 . .
H H5 0.8188 0.3865 0.4166 0.044 Uiso calc R 1 . .
C C6 0.8221(3) 0.58592(19) 0.41368(8) 0.0341(4) Uani d . 1 . .
C C7 0.7720(3) 0.62534(18) 0.47127(8) 0.0362(4) Uani d . 1 . .
C C8 0.6868(3) 0.54090(18) 0.56219(8) 0.0330(4) Uani d . 1 . .
C C9 0.6830(3) 0.29543(18) 0.57718(8) 0.0331(4) Uani d . 1 . .
C C10 0.6548(3) 0.0876(2) 0.60875(8) 0.0417(5) Uani d . 1 . .
C C11 0.7017(3) 0.04196(19) 0.55717(8) 0.0429(5) Uani d . 1 . .
H H11 0.7055 -0.0477 0.5499 0.051 Uiso calc R 1 . .
C C12 0.7424(3) 0.13190(19) 0.51685(8) 0.0371(4) Uani d . 1 . .
C C13 0.7985(4) 0.0930(2) 0.46069(8) 0.0496(6) Uani d . 1 . .
H H13A 0.9262 0.1281 0.4539 0.060 Uiso calc R 1 . .
H H13B 0.7032 0.1269 0.4338 0.060 Uiso calc R 1 . .
H H13C 0.8021 -0.0010 0.4581 0.060 Uiso calc R 1 . .
C C14 0.6125(4) -0.0021(2) 0.65554(9) 0.0600(7) Uani d . 1 . .
H H14A 0.6208 0.0462 0.6895 0.072 Uiso calc R 1 . .
H H14B 0.7073 -0.0722 0.6573 0.072 Uiso calc R 1 . .
H H14C 0.4824 -0.0381 0.6498 0.072 Uiso calc R 1 . .

loop_
_atom_site_aniso_label
_atom_site_aniso_U_11
_atom_site_aniso_U_22
_atom_site_aniso_U_33
_atom_site_aniso_U_12
_atom_site_aniso_U_13
_atom_site_aniso_U_23
S1 0.0823(4) 0.0302(3) 0.0389(3) 0.0073(2) 0.0114(3) -0.0046(2)
O1 0.1246(17) 0.0442(10) 0.0658(12) -0.0034(10) 0.0201(11) 0.0142(9)
O2 0.1375(18) 0.0706(13) 0.0507(11) -0.0010(12) 0.0386(11) 0.0165(9)
O3 0.1253(16) 0.0596(11) 0.0457(10) 0.0000(10) 0.0324(10) -0.0116(8)
O4 0.1496(19) 0.0412(9) 0.0524(11) -0.0108(11) 0.0316(11) -0.0044(8)
O5 0.1047(13) 0.0309(8) 0.0490(9) -0.0032(8) 0.0266(9) -0.0014(7)
O6 0.1083(16) 0.0545(11) 0.0466(10) 0.0065(11) 0.0221(10) -0.0072(9)
N1 0.0725(14) 0.0516(12) 0.0452(11) -0.0031(10) 0.0085(10) 0.0142(9)
N2 0.0741(13) 0.0450(11) 0.0374(10) -0.0029(9) 0.0101(9) -0.0037(8)
N3 0.0430(9) 0.0269(8) 0.0320(8) 0.0018(7) 0.0057(7) -0.0014(7)
N4 0.0495(10) 0.0294(8) 0.0278(8) 0.0022(7) 0.0070(7) -0.0019(6)
N5 0.0561(10) 0.0331(9) 0.0327(9) -0.0012(7) 0.0063(7) 0.0004(7)
N6 0.0429(9) 0.0296(8) 0.0315(8) 0.0024(7) 0.0038(7) -0.0008(7)
C1 0.0421(11) 0.0363(11) 0.0403(11) -0.0004(8) 0.0036(9) 0.0033(8)
C2 0.0458(11) 0.0443(12) 0.0349(11) -0.0030(9) 0.0042(9) 0.0102(9)
C3 0.0495(12) 0.0506(12) 0.0316(10) -0.0043(10) 0.0071(9) 0.0013(9)
C4 0.0459(11) 0.0409(11) 0.0330(10) -0.0012(9) 0.0036(8) -0.0025(8)
C5 0.0390(10) 0.0375(10) 0.0325(10) -0.0035(8) 0.0033(8) 0.0020(8)
C6 0.0337(10) 0.0364(10) 0.0323(10) -0.0009(8) 0.0025(7) 0.0020(8)
C7 0.0409(11) 0.0305(10) 0.0374(10) -0.0013(8) 0.0041(8) -0.0001(8)
C8 0.0351(10) 0.0317(9) 0.0321(10) 0.0014(8) 0.0013(8) -0.0011(8)
C9 0.0369(10) 0.0304(9) 0.0320(10) 0.0008(8) 0.0023(8) 0.0002(8)
C10 0.0557(12) 0.0342(10) 0.0353(10) -0.0034(9) 0.0044(9) 0.0017(8)
C11 0.0602(13) 0.0287(10) 0.0403(11) 0.0009(9) 0.0073(9) -0.0020(8)
C12 0.0438(11) 0.0326(10) 0.0350(10) 0.0028(8) 0.0031(8) -0.0024(8)
C13 0.0744(15) 0.0351(11) 0.0403(12) 0.0044(10) 0.0132(11) -0.0043(9)
C14 0.105(2) 0.0363(12) 0.0400(12) -0.0073(12) 0.0160(12) 0.0025(10)

loop_
_atom_type_symbol
_atom_type_description
_atom_type_scat_dispersion_real
_atom_type_scat_dispersion_imag
_atom_type_scat_source
C C 0.0033 0.0016 'International Tables Vol C Tables 4.2.6.8 and 6.1.1.4'
H H 0.0000 0.0000 'International Tables Vol C Tables 4.2.6.8 and 6.1.1.4'
N N 0.0061 0.0033 'International Tables Vol C Tables 4.2.6.8 and 6.1.1.4'
O O 0.0106 0.0060 'International Tables Vol C Tables 4.2.6.8 and 6.1.1.4'
S S 0.1246 0.1234 'International Tables Vol C Tables 4.2.6.8 and 6.1.1.4'

loop_
_geom_angle_atom_site_label_1
_geom_angle_atom_site_label_2
_geom_angle_atom_site_label_3
_geom_angle_site_symmetry_1
_geom_angle_site_symmetry_3
_geom_angle
_geom_angle_publ_flag
H6A O6 H6B . . 101(4) ?
O1 N1 O2 . . 123.7(2) ?
O1 N1 C2 . . 118.43(19) ?
O2 N1 C2 . . 117.9(2) ?
O4 N2 O3 . . 123.56(19) ?
O4 N2 C4 . . 118.69(17) ?
O3 N2 C4 . . 117.75(18) ?
C8 N3 C7 . . 125.51(17) ?
C8 N3 H3N . . 114.5(14) ?
C7 N3 H3N . . 119.9(14) ?
C8 N4 C9 . . 132.86(16) ?
C8 N4 H4N . . 114.2(14) ?
C9 N4 H4N . . 112.9(14) ?
C9 N5 C10 . . 115.67(17) ?
C9 N6 C12 . . 115.51(16) ?
C2 C1 C6 . . 119.31(19) ?
C2 C1 H1 . . 120.3 ?
C6 C1 H1 . . 120.3 ?
C1 C2 C3 . . 122.81(18) ?
C1 C2 N1 . . 118.21(19) ?
C3 C2 N1 . . 118.97(18) ?
C2 C3 C4 . . 116.83(18) ?
C2 C3 H3 . . 121.6 ?
C4 C3 H3 . . 121.6 ?
C3 C4 C5 . . 123.19(19) ?
C3 C4 N2 . . 117.74(17) ?
C5 C4 N2 . . 119.06(17) ?
C4 C5 C6 . . 118.16(17) ?
C4 C5 H5 . . 120.9 ?
C6 C5 H5 . . 120.9 ?
C5 C6 C1 . . 119.68(17) ?
C5 C6 C7 . . 126.44(17) ?
C1 C6 C7 . . 113.88(17) ?
O5 C7 N3 . . 123.49(18) ?
O5 C7 C6 . . 119.51(17) ?
N3 C7 C6 . . 117.00(16) ?
N4 C8 N3 . . 115.18(16) ?
N4 C8 S1 . . 117.87(14) ?
N3 C8 S1 . . 126.94(14) ?
N6 C9 N5 . . 128.26(17) ?
N6 C9 N4 . . 119.63(16) ?
N5 C9 N4 . . 112.11(16) ?
N5 C10 C11 . . 121.06(18) ?
N5 C10 C14 . . 116.15(18) ?
C11 C10 C14 . . 122.79(19) ?
C12 C11 C10 . . 118.78(18) ?
C12 C11 H11 . . 120.6 ?
C10 C11 H11 . . 120.6 ?
N6 C12 C11 . . 120.68(17) ?
N6 C12 C13 . . 116.40(17) ?
C11 C12 C13 . . 122.92(18) ?
C12 C13 H13A . . 109.5 ?
C12 C13 H13B . . 109.5 ?
H13A C13 H13B . . 109.5 ?
C12 C13 H13C . . 109.5 ?
H13A C13 H13C . . 109.5 ?
H13B C13 H13C . . 109.5 ?
C10 C14 H14A . . 109.5 ?
C10 C14 H14B . . 109.5 ?
H14A C14 H14B . . 109.5 ?
C10 C14 H14C . . 109.5 ?
H14A C14 H14C . . 109.5 ?
H14B C14 H14C . . 109.5 ?

loop_
_geom_bond_atom_site_label_1
_geom_bond_atom_site_label_2
_geom_bond_site_symmetry_2
_geom_bond_distance
_geom_bond_publ_flag
S1 C8 . 1.6528(19) ?
O1 N1 . 1.213(3) ?
O2 N1 . 1.218(3) ?
O3 N2 . 1.226(2) ?
O4 N2 . 1.206(2) ?
O5 C7 . 1.204(2) ?
O6 H6A . 0.82(4) ?
O6 H6B . 0.73(4) ?
N1 C2 . 1.475(3) ?
N2 C4 . 1.472(3) ?
N3 C8 . 1.382(2) ?
N3 C7 . 1.390(2) ?
N3 H3N . 0.83(2) ?
N4 C8 . 1.359(2) ?
N4 C9 . 1.397(2) ?
N4 H4N . 0.88(2) ?
N5 C9 . 1.337(2) ?
N5 C10 . 1.336(3) ?
N6 C9 . 1.323(2) ?
N6 C12 . 1.357(2) ?
C1 C2 . 1.373(3) ?
C1 C6 . 1.395(3) ?
C1 H1 . 0.9300 ?
C2 C3 . 1.372(3) ?
C3 C4 . 1.375(3) ?
C3 H3 . 0.9300 ?
C4 C5 . 1.389(3) ?
C5 C6 . 1.391(3) ?
C5 H5 . 0.9300 ?
C6 C7 . 1.509(3) ?
C10 C11 . 1.387(3) ?
C10 C14 . 1.496(3) ?
C11 C12 . 1.379(3) ?
C11 H11 . 0.9300 ?
C12 C13 . 1.487(3) ?
C13 H13A . 0.9600 ?
C13 H13B . 0.9600 ?
C13 H13C . 0.9600 ?
C14 H14A . 0.9600 ?
C14 H14B . 0.9600 ?
C14 H14C . 0.9600 ?

loop_
_geom_hbond_atom_site_label_D
_geom_hbond_atom_site_label_H
_geom_hbond_atom_site_label_A
_geom_hbond_site_symmetry_A
_geom_hbond_distance_DH
_geom_hbond_distance_HA
_geom_hbond_distance_DA
_geom_hbond_angle_DHA
N4 H4N O6 . 0.88(2) 1.97(2) 2.849(2) 171.9(19)
N3 H3N N6 . 0.83(2) 2.00(2) 2.705(2) 141.8(19)
O6 H6A O3 4_566 0.82(4) 2.32(4) 3.119(3) 168(4)
O6 H6B O2 4_576 0.73(4) 2.44(4) 3.143(3) 164(4)
O6 H6B O1 4_576 0.73(4) 2.62(4) 3.248(3) 146(4)
